data_7006300
loop_
_publ_author_name
'Geary, Elaine A. M.'
'Yellowlees, Lesley J.'
'Parsons, Simon'
'Pilia, Luca'
'Serpe, Angela'
'Mercuri, M. Laura'
'Deplano, Paola'
'Clark, Stewart J.'
'Robertson, Neil'

_publ_section_title
;
 Influence of the R-substituents on the properties of
 [Ni(R2pipdt)(dmit)] complexes and crystal structure where R = CH2C6H5.
;
_journal_issue 46
_journal_name_full 'Dalton transactions (Cambridge, England : 2003)'
_journal_page_first 5453
_journal_page_last 5459
_journal_paper_doi 10.1039/b712243h
_journal_year 2007
_chemical_compound_source 'Elaine Geary, Reaction EG25F'
_chemical_formula_moiety 'C21 H18 N2 Ni S7'
_chemical_formula_sum 'C21 H18 N2 Ni S7'
_chemical_formula_weight 581.50
_space_group_IT_number 62
_symmetry_cell_setting orthorhombic
_symmetry_Int_Tables_number 62
_symmetry_space_group_name_Hall '-P 2ac 2n'
_symmetry_space_group_name_H-M 'P n m a'
_atom_sites_solution_hydrogens geom
_atom_sites_solution_primary Patterson
_atom_sites_solution_secondary difmap
_audit_creation_method SHELXL-97
_cell_angle_alpha 90.00
_cell_angle_beta 90.00
_cell_angle_gamma 90.00
_cell_formula_units_Z 4
_cell_length_a 19.1586(6)
_cell_length_b 19.5819(5)
_cell_length_c 6.1048(2)
_cell_measurement_reflns_used 7912
_cell_measurement_temperature 150(2)
_cell_measurement_theta_max 27.5
_cell_measurement_theta_min 2
_cell_volume 2290.29(12)
_computing_cell_refinement Saint
_computing_data_collection Smart
_computing_data_reduction Saint
_computing_molecular_graphics XP
_computing_publication_material 'Platon, Xcif, Encifer'
_computing_structure_refinement 'SHELXL-97 (Sheldrick, 1997)'
_computing_structure_solution Dirdif
_diffrn_ambient_temperature 150(2)
_diffrn_measured_fraction_theta_full 0.999
_diffrn_measured_fraction_theta_max 0.962
_diffrn_measurement_device_type 'Bruker Smart APEX CCD'
_diffrn_measurement_method Omega
_diffrn_radiation_monochromator graphite
_diffrn_radiation_type MoK\a
_diffrn_radiation_wavelength 0.71073
_diffrn_reflns_av_R_equivalents 0.0376
_diffrn_reflns_av_sigmaI/netI 0.0271
_diffrn_reflns_limit_h_max 25
_diffrn_reflns_limit_h_min -25
_diffrn_reflns_limit_k_max 25
_diffrn_reflns_limit_k_min -24
_diffrn_reflns_limit_l_max 8
_diffrn_reflns_limit_l_min -8
_diffrn_reflns_number 25384
_diffrn_reflns_theta_full 27.51
_diffrn_reflns_theta_max 28.75
_diffrn_reflns_theta_min 2.08
_diffrn_source 'fine-focus sealed tube'
_exptl_absorpt_coefficient_mu 1.500
_exptl_absorpt_correction_T_max 0.900
_exptl_absorpt_correction_T_min 0.684
_exptl_absorpt_correction_type multi-scan
_exptl_absorpt_process_details 'Sadabs v2004/1'
_exptl_crystal_colour green
_exptl_crystal_density_diffrn 1.686
_exptl_crystal_density_method 'not measured'
_exptl_crystal_description lath
_exptl_crystal_F_000 1192
_exptl_crystal_recrystallization_method 'From saturated DMF solution layered with MeCN and Et2O'
_exptl_crystal_size_max 0.58
_exptl_crystal_size_mid 0.19
_exptl_crystal_size_min 0.07
_refine_diff_density_max 0.499
_refine_diff_density_min -0.545
_refine_diff_density_rms 0.077
_refine_ls_extinction_method none
_refine_ls_goodness_of_fit_ref 1.046
_refine_ls_hydrogen_treatment riding
_refine_ls_matrix_type full
_refine_ls_number_parameters 144
_refine_ls_number_reflns 2941
_refine_ls_number_restraints 3
_refine_ls_restrained_S_all 1.046
_refine_ls_R_factor_all 0.0372
_refine_ls_R_factor_gt 0.0298
_refine_ls_shift/su_max 0.001
_refine_ls_shift/su_mean 0.000
_refine_ls_structure_factor_coef Fsqd
_refine_ls_weighting_details 'calc w=1/[\s^2^(Fo^2^)+(0.0433P)^2^+0.7538P] where P=(Fo^2^+2Fc^2^)/3'
_refine_ls_weighting_scheme calc
_refine_ls_wR_factor_gt 0.0738
_refine_ls_wR_factor_ref 0.0758
_reflns_number_gt 2487
_reflns_number_total 2941
_reflns_threshold_expression >2sigma(I)
_cod_data_source_file b712243h.txt
_cod_data_source_block nr0505
_cod_depositor_comments
;
The following automatic conversions were performed:
'_exptl_absorpt_correction_type' value 'Multiscan' changed to 'multi-scan'
according to '/home/saulius/struct/CIF-dictionaries/cif_core.dic'
dictionary named 'cif_core.dic' version 2.4.1 from 2010-06-29.

Automatic conversion script
Id: cif_fix_enum 1527 2010-12-29 10:47:43Z saulius 
;
_cod_database_code 7006300

loop_
_symmetry_equiv_pos_as_xyz
'x, y, z'
'-x+1/2, y+1/2, z+1/2'
'x, -y+1/2, z'
'-x+1/2, -y, z+1/2'
'-x, -y, -z'
'x-1/2, -y-1/2, -z-1/2'
'-x, y-1/2, -z'
'x-1/2, y, -z-1/2'

loop_
_atom_site_label
_atom_site_type_symbol
_atom_site_fract_x
_atom_site_fract_y
_atom_site_fract_z
_atom_site_U_iso_or_equiv
_atom_site_adp_type
_atom_site_occupancy
_atom_site_symmetry_multiplicity
_atom_site_calc_flag
_atom_site_refinement_flags
_atom_site_disorder_assembly
_atom_site_disorder_group
Ni1 Ni 0.647081(14) 0.2500 0.13242(5) 0.01963(9) Uani 1 2 d S . .
S11 S 0.69260(2) 0.33081(2) -0.06226(7) 0.02516(11) Uani 1 1 d . . .
C21 C 0.73781(8) 0.28445(8) -0.2575(3) 0.0214(3) Uani 1 1 d . . .
S31 S 0.78670(2) 0.32348(2) -0.46334(7) 0.02655(11) Uani 1 1 d . . .
C41 C 0.81680(11) 0.2500 -0.5882(4) 0.0226(5) Uani 1 2 d S . .
S51 S 0.87032(3) 0.2500 -0.80073(11) 0.03205(16) Uani 1 2 d S . .
S12 S 0.59938(3) 0.32812(2) 0.32880(8) 0.03544(14) Uani 1 1 d . . .
C22 C 0.55208(8) 0.28771(8) 0.5234(3) 0.0202(3) Uani 1 1 d . . .
N32 N 0.51728(7) 0.32092(7) 0.6774(2) 0.0216(3) Uani 1 1 d D . .
C42 C 0.4861(2) 0.28722(17) 0.8627(6) 0.0231(7) Uiso 0.50 1 d PD . -1
H42A H 0.4456 0.3141 0.9148 0.028 Uiso 0.50 1 calc PR . -1
H42B H 0.5205 0.2845 0.9835 0.028 Uiso 0.50 1 calc PR . -1
C52 C 0.4625(2) 0.21637(17) 0.8020(6) 0.0227(7) Uiso 0.50 1 d PD . -1
H52A H 0.4511 0.1906 0.9369 0.027 Uiso 0.50 1 calc PR . -1
H52B H 0.4196 0.2194 0.7121 0.027 Uiso 0.50 1 calc PR . -1
C62 C 0.52155(9) 0.39565(8) 0.7071(3) 0.0264(4) Uani 1 1 d . . .
H62A H 0.5561 0.4146 0.6031 0.032 Uiso 1 1 calc R . .
H62B H 0.5379 0.4058 0.8575 0.032 Uiso 1 1 calc R . .
C72 C 0.45191(9) 0.42973(8) 0.6702(3) 0.0246(4) Uani 1 1 d . . .
C82 C 0.41821(10) 0.42409(10) 0.4704(3) 0.0358(4) Uani 1 1 d . . .
H82 H 0.4390 0.3983 0.3559 0.043 Uiso 1 1 calc R . .
C92 C 0.35456(11) 0.45563(12) 0.4357(4) 0.0474(5) Uani 1 1 d . . .
H92 H 0.3313 0.4507 0.2992 0.057 Uiso 1 1 calc R . .
C102 C 0.32488(11) 0.49437(10) 0.6002(4) 0.0455(5) Uani 1 1 d . . .
H102 H 0.2817 0.5170 0.5752 0.055 Uiso 1 1 calc R . .
C112 C 0.35749(10) 0.50033(10) 0.7998(4) 0.0393(5) Uani 1 1 d . . .
H112 H 0.3368 0.5268 0.9128 0.047 Uiso 1 1 calc R . .
C122 C 0.42076(10) 0.46753(9) 0.8359(3) 0.0309(4) Uani 1 1 d . . .
H122 H 0.4428 0.4710 0.9748 0.037 Uiso 1 1 calc R . .

loop_
_atom_site_aniso_label
_atom_site_aniso_U_11
_atom_site_aniso_U_22
_atom_site_aniso_U_33
_atom_site_aniso_U_23
_atom_site_aniso_U_13
_atom_site_aniso_U_12
Ni1 0.01763(16) 0.02087(16) 0.02038(16) 0.000 0.00222(11) 0.000
S11 0.0269(2) 0.0208(2) 0.0278(2) -0.00034(15) 0.00780(17) 0.00014(15)
C21 0.0181(8) 0.0269(8) 0.0192(8) 0.0007(6) 0.0017(6) 0.0005(6)
S31 0.0264(2) 0.0261(2) 0.0271(2) 0.00293(16) 0.00685(17) -0.00071(16)
C41 0.0151(11) 0.0308(12) 0.0221(11) 0.000 -0.0017(9) 0.000
S51 0.0275(3) 0.0462(4) 0.0224(3) 0.000 0.0059(2) 0.000
S12 0.0469(3) 0.0195(2) 0.0399(3) -0.00137(17) 0.0240(2) -0.00373(18)
C22 0.0174(7) 0.0210(8) 0.0223(8) -0.0004(6) -0.0004(6) -0.0019(6)
N32 0.0196(7) 0.0210(6) 0.0242(7) -0.0026(5) 0.0020(5) -0.0002(5)
C62 0.0227(8) 0.0208(7) 0.0358(10) -0.0082(7) 0.0032(7) -0.0015(7)
C72 0.0220(8) 0.0185(7) 0.0333(9) -0.0031(7) 0.0043(7) -0.0024(6)
C82 0.0373(10) 0.0350(10) 0.0351(11) -0.0042(8) -0.0014(8) 0.0048(8)
C92 0.0420(12) 0.0448(12) 0.0555(14) 0.0007(11) -0.0180(10) 0.0025(9)
C102 0.0268(10) 0.0302(10) 0.0796(17) 0.0027(10) -0.0015(10) 0.0050(8)
C112 0.0306(10) 0.0229(9) 0.0645(14) -0.0077(9) 0.0147(10) 0.0001(7)
C122 0.0297(9) 0.0232(8) 0.0397(11) -0.0080(7) 0.0077(8) -0.0036(7)

loop_
_atom_type_symbol
_atom_type_description
_atom_type_scat_dispersion_real
_atom_type_scat_dispersion_imag
_atom_type_scat_source
C C 0.0033 0.0016 'International Tables Vol C Tables 4.2.6.8 and 6.1.1.4'
H H 0.0000 0.0000 'International Tables Vol C Tables 4.2.6.8 and 6.1.1.4'
N N 0.0061 0.0033 'International Tables Vol C Tables 4.2.6.8 and 6.1.1.4'
S S 0.1246 0.1234 'International Tables Vol C Tables 4.2.6.8 and 6.1.1.4'
Ni Ni 0.3393 1.1124 'International Tables Vol C Tables 4.2.6.8 and 6.1.1.4'

loop_
_geom_angle_atom_site_label_1
_geom_angle_atom_site_label_2
_geom_angle_atom_site_label_3
_geom_angle
_geom_angle_site_symmetry_1
_geom_angle_site_symmetry_3
_geom_angle_publ_flag
S12 Ni1 S12 90.84(3) . 3 ?
S12 Ni1 S11 87.544(16) . . ?
S12 Ni1 S11 178.23(2) 3 . ?
S12 Ni1 S11 178.23(2) . 3 ?
S12 Ni1 S11 87.541(16) 3 3 ?
S11 Ni1 S11 94.07(2) . 3 ?
C21 S11 Ni1 101.32(6) . . ?
C21 C21 S11 121.65(5) 3 . ?
C21 C21 S31 116.00(5) 3 . ?
S11 C21 S31 122.35(9) . . ?
C41 S31 C21 97.60(9) . . ?
S51 C41 S31 123.59(7) . . ?
S51 C41 S31 123.59(7) . 3 ?
S31 C41 S31 112.81(13) . 3 ?
C22 S12 Ni1 106.68(5) . . ?
N32 C22 C22 119.43(9) . 3 ?
N32 C22 S12 122.64(12) . . ?
C22 C22 S12 117.90(5) 3 . ?
C22 N32 C42 122.83(18) . . ?
C22 N32 C62 123.11(14) . . ?
C42 N32 C62 112.38(18) . . ?
C22 N32 C52 118.52(17) . 3 ?
C42 N32 C52 23.14(16) . 3 ?
C62 N32 C52 117.56(17) . 3 ?
N32 C42 C52 110.7(3) . . ?
N32 C52 C42 111.5(3) 3 . ?
N32 C62 C72 111.77(13) . . ?
C82 C72 C122 118.94(17) . . ?
C82 C72 C62 120.57(15) . . ?
C122 C72 C62 120.50(16) . . ?
C92 C82 C72 120.67(19) . . ?
C102 C92 C82 119.8(2) . . ?
C112 C102 C92 120.27(19) . . ?
C102 C112 C122 119.86(19) . . ?
C72 C122 C112 120.41(19) . . ?

loop_
_geom_bond_atom_site_label_1
_geom_bond_atom_site_label_2
_geom_bond_distance
_geom_bond_site_symmetry_2
_geom_bond_publ_flag
Ni1 S12 2.1477(5) . ?
Ni1 S12 2.1477(5) 3 ?
Ni1 S11 2.1627(4) . ?
Ni1 S11 2.1628(4) 3 ?
S11 C21 1.7306(16) . ?
C21 C21 1.349(3) 3 ?
C21 S31 1.7440(16) . ?
S31 C41 1.7274(14) . ?
C41 S51 1.654(2) . ?
C41 S31 1.7275(13) 3 ?
S12 C22 1.6908(16) . ?
C22 N32 1.323(2) . ?
C22 C22 1.477(3) 3 ?
N32 C42 1.440(3) . ?
N32 C62 1.477(2) . ?
N32 C52 1.488(4) 3 ?
C42 C52 1.506(4) . ?
C52 N32 1.488(4) 3 ?
C62 C72 1.509(2) . ?
C72 C82 1.385(3) . ?
C72 C122 1.388(2) . ?
C82 C92 1.383(3) . ?
C92 C102 1.381(3) . ?
C102 C112 1.374(3) . ?
C112 C122 1.389(3) . ?
